data_1541361
loop_
_publ_author_name
'Orlandi, P.'
'Pasero, M.'
'Vezzalini, G.'

_publ_section_title
;
 Calcio-ancylite-(Nd), a new REE-carbonate from Baveno, Italy
;
_journal_name_full 'European Journal of Mineralogy (1,1989-)'
_journal_page_first 413
_journal_page_last 418
_journal_volume 2
_journal_year 1990
_chemical_formula_sum 'C4 H5 Ca1.26 Ce2.74 O16'
_chemical_name_systematic '(Ca1.26 Ce2.74) (C O3)4 (O H)3 (H2 O)'
_space_group_IT_number 6
_symmetry_space_group_name_Hall 'P -2x'
_symmetry_space_group_name_H-M 'P m 1 1'
_cell_angle_alpha 90.04
_cell_angle_beta 90
_cell_angle_gamma 90
_cell_formula_units_Z 1
_cell_length_a 4.976
_cell_length_b 8.468
_cell_length_c 7.212
_cell_volume 303.890
_citation_journal_id_ASTM EJMIER
_cod_data_source_file Orlandi_EJMIER_1990_1465.cif
_cod_data_source_block C4H5Ca1.26Ce2.74O16
_cod_original_cell_volume 303.8903
_cod_original_sg_symbol_Hall 'P -2y (y,z,x)'
_cod_database_code 1541361

loop_
_symmetry_equiv_pos_as_xyz
x,y,z
-x,y,z

loop_
_atom_site_label
_atom_site_type_symbol
_atom_site_fract_x
_atom_site_fract_y
_atom_site_fract_z
_atom_site_occupancy
_atom_site_U_iso_or_equiv
C3 C+4 0 0.817 0.806 1 0.0
Ce1 Ce+3 0 0.3399 0.3524 0.7 0.0
C2 C+4 0.5 0.312 0.699 1 0.0
Ca3 Ca+2 0.5 0.6609 0.6448 0.367 0.0
O2 O-2 0.5 0.194 0.79 1 0.0
Ce2 Ce+3 0 0.1677 0.8517 0.404 0.0
O6 O-2 0.27 0.383 0.649 1 0.0
O5 O-2 0.279 0.125 0.143 1 0.0
Ce3 Ce+3 0.5 0.6609 0.6448 0.633 0.0
Ce4 Ce+3 0.5 0.844 0.1445 1 0.0
Ca2 Ca+2 0 0.1677 0.8517 0.596 0.0
O4 O-2 0 0.831 0.241 1 0.0
C4 C+4 0 0.687 0.314 1 0.0
O9 O-2 0 0.412 0.036 1 0.0
O8 O-2 0.223 0.622 0.353 1 0.0
O7 O-2 0.23 0.885 0.847 1 0.0
O3 O-2 0 0.695 0.705 1 0.0
O12 O-2 0.5 0.899 0.463 1 0.0
O10 O-2 0 0.082 0.526 1 0.0
C1 C+4 0.5 0.191 0.177 1 0.0
Ca1 Ca+2 0 0.3399 0.3524 0.3 0.0
O11 O-2 0.5 0.59 0.981 1 0.0
O1 O-2 0.5 0.325 0.272 1 0.0
